data_4306541
loop_
_publ_author_name
'Tijana Bugarcic'
'Abraha Habtemariam'
'Jana Stepankova'
'Pavla Heringova'
'Jana Kasparkova'
'Robert J. Deeth'
'Russell D. L. Johnstone'
'Alessandro Prescimone'
'Andrew Parkin'
'Simon Parsons'
'Viktor Brabec'
'Peter J. Sadler'

_publ_section_title
;
The Contrasting Chemistry and Cancer Cell Cytotoxicity of Bipyridine and
Bipyridinediol Ruthenium(II) Arene Complexes
;
_journal_name_full 'Inorganic Chemistry'
_journal_page_first 11470
_journal_page_last 11486
_journal_paper_doi 10.1021/ic801361m
_journal_volume 47
_journal_year 2008
_space_group_IT_number 14
_symmetry_cell_setting monoclinic
_symmetry_Int_Tables_number 14
_symmetry_space_group_name_Hall '-P 2yn'
_symmetry_space_group_name_H-M 'P 1 21/n 1'
_cell_angle_alpha 90.00
_cell_angle_beta 99.6900(10)
_cell_angle_gamma 90.00
_cell_length_a 7.2697(2)
_cell_length_b 16.7711(4)
_cell_length_c 16.0993(4)
_cell_volume 1934.84(9)
_cod_data_source_file ic801361m_si_001_2.cif
_cod_data_source_block ps0535
_cod_original_cell_volume 1934.84
_cod_original_sg_symbol_H-M 'P 21/n'
_cod_database_code 4306541

loop_
_symmetry_equiv_pos_site_id
_symmetry_equiv_pos_as_xyz
1 x,y,z
2 1/2-x,1/2+y,1/2-z
3 -x,-y,-z
4 1/2+x,1/2-y,1/2+z

loop_
_atom_site_label
_atom_site_type_symbol
_atom_site_fract_x
_atom_site_fract_y
_atom_site_fract_z
Ru1 Ru 0.136457(16) 0.096650(7) 0.341154(7)
Cl1 Cl -0.15071(6) 0.06319(3) 0.38709(3)
C11 C 0.3460(2) 0.00062(10) 0.34654(11)
H11 H 0.3415 -0.0498 0.3195
C21 C 0.2922(2) 0.00713(10) 0.42574(11)
H21 H 0.2469 -0.0383 0.4511
C31 C 0.3055(2) 0.08197(11) 0.46846(11)
H31 H 0.2701 0.0866 0.5224
C41 C 0.3712(2) 0.14849(10) 0.43007(10)
H41 H 0.3835 0.1980 0.4591
C51 C 0.4203(2) 0.14343(10) 0.34785(10)
C61 C 0.4758(2) 0.21626(10) 0.30335(11)
H61A H 0.6133 0.2220 0.3153
H61B H 0.4208 0.2641 0.3255
C71 C 0.4118(2) 0.21165(10) 0.20875(11)
C81 C 0.3594(2) 0.28911(11) 0.16422(11)
H81A H 0.2588 0.3146 0.1893
H81B H 0.4688 0.3252 0.1735
C91 C 0.2952(3) 0.27977(11) 0.07169(13)
H91 H 0.2623 0.3264 0.0391
C101 C 0.2815(3) 0.21009(12) 0.03269(12)
H101 H 0.2378 0.2092 -0.0263
C111 C 0.3313(2) 0.13297(10) 0.07671(11)
H11A H 0.4294 0.1065 0.0507
H11B H 0.2202 0.0979 0.0681
C121 C 0.3996(2) 0.14161(10) 0.16928(10)
C131 C 0.4500(2) 0.06508(9) 0.21786(10)
H13A H 0.3795 0.0203 0.1876
H13B H 0.5847 0.0542 0.2204
C141 C 0.4078(2) 0.06932(10) 0.30567(10)
N12 N 0.01452(18) 0.20450(8) 0.30191(9)
C22 C 0.0255(2) 0.26667(10) 0.35460(11)
H22 H 0.0823 0.2598 0.4118
C32 C -0.0441(2) 0.34097(10) 0.32768(12)
H32 H -0.0344 0.3846 0.3658
C42 C -0.1270(2) 0.35074(10) 0.24550(12)
H42 H -0.1734 0.4017 0.2265
C52 C -0.1445(2) 0.28619(10) 0.18888(11)
O52 O -0.2294(2) 0.29881(8) 0.11173(8)
H52 H -0.240(4) 0.2440(19) 0.074(2)
C62 C -0.0714(2) 0.21092(9) 0.21979(10)
C72 C -0.0826(2) 0.13456(9) 0.17351(10)
C82 C -0.1679(2) 0.12097(11) 0.08771(11)
O82 O -0.23686(19) 0.17652(8) 0.03519(8)
C92 C -0.1763(2) 0.04175(11) 0.05913(11)
H92 H -0.2335 0.0305 0.0029
C102 C -0.1038(2) -0.01985(11) 0.11078(11)
H102 H -0.1119 -0.0732 0.0908
C112 C -0.0191(2) -0.00292(10) 0.19207(11)
H112 H 0.0315 -0.0453 0.2280
N122 N -0.00647(18) 0.07222(8) 0.22148(8)
